data_7224708
loop_
_publ_author_name
'Wilke, Manuel'
'Batzdorf, Lisa'
'Fischer, Franziska'
'Rademann, Klaus'
'Emmerling, Franziska'

_publ_section_title
;
 Cadmium phenylphosphonates: preparation, characterisation and in situ
 investigation
;
_journal_name_full 'RSC Adv.'
_journal_paper_doi 10.1039/C6RA01080F
_journal_year 2016
_chemical_absolute_configuration syn
_chemical_compound_source Synthesis
_chemical_formula_moiety 'C18 H19 Cd O9 P3'
_chemical_formula_sum 'C18 H19 Cd O9 P3'
_chemical_formula_weight 584.64
_chemical_name_systematic Cadmiumtriphenylphosphonate
_space_group_crystal_system monoclinic
_space_group_IT_number 14
_space_group_name_Hall '-P 2ybc'
_space_group_name_H-M_alt 'P 1 21/c 1'
_symmetry_cell_setting monoclinic
_symmetry_Int_Tables_number 14
_symmetry_space_group_name_Hall '-P 2ybc'
_symmetry_space_group_name_H-M 'P 1 21/c 1'
_atom_sites_solution_hydrogens mixed
_audit_creation_method SHELXL-2013
_audit_update_record
;
2015-09-24 deposited with the CCDC.
2016-03-24 downloaded from the CCDC.
;
_cell_angle_alpha 90
_cell_angle_beta 91.123(2)
_cell_angle_gamma 90
_cell_formula_units_Z 4
_cell_length_a 5.7328(9)
_cell_length_b 24.849(4)
_cell_length_c 14.405(2)
_cell_measurement_temperature 293(2)
_cell_volume 2051.7(5)
_computing_structure_refinement 'SHELXL-2013 (Sheldrick, 2013)'
_diffrn_ambient_temperature 293(2)
_diffrn_measured_fraction_theta_full 1.000
_diffrn_measured_fraction_theta_max 1.000
_diffrn_measurement_device_type 'D8 Discover, Bruker AXS'
_diffrn_radiation_type 'Cu K\a'
_diffrn_radiation_wavelength 1.5406
_diffrn_reflns_av_unetI/netI 0.0018
_diffrn_reflns_laue_measured_fraction_full 1.000
_diffrn_reflns_laue_measured_fraction_max 1.000
_diffrn_reflns_point_group_measured_fraction_full 1.000
_diffrn_reflns_point_group_measured_fraction_max 1.000
_diffrn_reflns_theta_full 67.572
_diffrn_reflns_theta_max 87.700
_diffrn_reflns_theta_min 3.544
_diffrn_source 'sealed X-ray tube'
_exptl_absorpt_coefficient_mu 11.212
_exptl_crystal_density_diffrn 1.893
_exptl_crystal_description powder
_exptl_crystal_F_000 1168
_exptl_crystal_size_max 0.50
_exptl_crystal_size_mid 0.5
_exptl_crystal_size_min 0.5
_pd_proc_2theta_range_inc 0.009
_pd_proc_2theta_range_max 60
_pd_proc_2theta_range_min 4.0
_pd_proc_info_excluded_regions none
_pd_proc_ls_prof_wR_factor 4.16
_pd_proc_number_of_points 21236
_pd_spec_mounting '0.5 mm glass capillary'
_pd_spec_mount_mode transmission
_pd_spec_shape cylinder
_pd_spec_size_axial 10
_pd_spec_size_equat 0.5
_pd_spec_size_thick 0.5
_refine_diff_density_max 0.208
_refine_diff_density_min -0.165
_refine_diff_density_rms 0.015
_refine_ls_goodness_of_fit_all 4.00
_refine_ls_goodness_of_fit_ref 0.930
_refine_ls_hydrogen_treatment constr
_refine_ls_matrix_type full
_refine_ls_number_parameters 126
_refine_ls_number_reflns 4689
_refine_ls_number_restraints 0
_refine_ls_restrained_S_all 0.930
_refine_ls_R_factor_all 0.0053
_refine_ls_R_factor_gt 0.0053
_refine_ls_R_I_factor 2.084
_refine_ls_shift/su_max 0.010
_refine_ls_shift/su_mean 0.001
_refine_ls_structure_factor_coef Fsqd
_refine_ls_weighting_details 'w=1/[\s^2^(Fo^2^)+(0.1000P)^2^] where P=(Fo^2^+2Fc^2^)/3'
_refine_ls_weighting_scheme calc
_refine_ls_wR_factor_gt 0.0330
_refine_ls_wR_factor_ref 0.0331
_reflns_Friedel_coverage 0.000
_reflns_number_gt 4685
_reflns_number_total 4689
_reflns_threshold_expression 'I > 2\s(I)'
_cod_data_source_file c6ra01080f2.cif
_cod_data_source_block mw-d43_final_p
_cod_original_sg_symbol_H-M 'P 21/c'
_cod_database_code 7224708

loop_
_space_group_symop_operation_xyz
'x, y, z'
'-x, y+1/2, -z+1/2'
'-x, -y, -z'
'x, -y-1/2, z-1/2'

loop_
_atom_site_label
_atom_site_type_symbol
_atom_site_fract_x
_atom_site_fract_y
_atom_site_fract_z
_atom_site_U_iso_or_equiv
_atom_site_adp_type
_atom_site_occupancy
_atom_site_site_symmetry_order
_atom_site_calc_flag
_atom_site_refinement_flags_posn
_atom_site_refinement_flags_adp
Cd1 Cd 0.64430(2) 0.03690(2) 0.91110(2) 0.03812(3) Uiso 1 1 d . .
P1 P 1.13653(2) -0.04348(2) 0.86080(2) 0.03812(3) Uiso 1 1 d . .
P2 P 1.11196(2) 0.12829(2) 0.91400(2) 0.03804(3) Uiso 1 1 d . .
P3 P 0.64249(2) 0.09111(2) 0.68857(2) 0.03807(3) Uiso 1 1 d . .
O1 O 0.90879(6) -0.04060(2) 0.91465(2) 0.03809(7) Uiso 1 1 d . .
O2 O 1.33727(5) -0.02824(2) 0.92767(2) 0.03823(6) Uiso 1 1 d . .
O3 O 1.11983(4) -0.00490(2) 0.77842(2) 0.03825(5) Uiso 1 1 d . .
H3A H 1.2683 0.0086 0.7667 0.057 Uiso 1 1 d R U
O4 O 0.85732(5) 0.11238(2) 0.92403(2) 0.03803(6) Uiso 1 1 d . .
O5 O 1.18583(4) 0.12843(2) 0.81028(2) 0.03818(6) Uiso 1 1 d . .
H5A H 1.0554 0.1181 0.7747 0.057 Uiso 1 1 d R U
O6 O 1.28566(5) 0.08708(2) 0.96075(2) 0.03829(5) Uiso 1 1 d . .
O7 O 0.55747(5) 0.04395(2) 0.74998(2) 0.03814(6) Uiso 1 1 d . .
O8 O 0.90455(5) 0.10518(2) 0.69003(2) 0.03800(6) Uiso 1 1 d . .
H8A H 0.9712 0.0725 0.7080 0.057 Uiso 1 1 d R U
O9 O 0.56055(4) 0.14625(2) 0.72213(2) 0.03808(6) Uiso 1 1 d . .
H9A H 0.4172 0.1407 0.7501 0.057 Uiso 1 1 d R U
C1 C 1.17993(6) -0.11051(2) 0.81777(2) 0.03784(7) Uiso 1 1 d . .
C2 C 1.01308(6) -0.13597(2) 0.76177(2) 0.03824(7) Uiso 1 1 d . .
H5 H 0.8766 -0.1180 0.7447 0.046 Uiso 1 1 calc R U
C3 C 1.05048(6) -0.18828(2) 0.73131(3) 0.03806(7) Uiso 1 1 d . .
H4 H 0.9388 -0.2054 0.6940 0.046 Uiso 1 1 calc R U
C4 C 1.25479(6) -0.21504(2) 0.75663(2) 0.03785(7) Uiso 1 1 d . .
H3 H 1.2797 -0.2500 0.7363 0.045 Uiso 1 1 calc R U
C5 C 1.42206(6) -0.18958(2) 0.81236(3) 0.03832(7) Uiso 1 1 d . .
H2 H 1.5588 -0.2075 0.8293 0.046 Uiso 1 1 calc R U
C6 C 1.38440(6) -0.13729(2) 0.84274(2) 0.03801(7) Uiso 1 1 d . .
H1 H 1.4963 -0.1202 0.8799 0.046 Uiso 1 1 calc R U
C7 C 1.15473(6) 0.19426(2) 0.96264(3) 0.03812(7) Uiso 1 1 d . .
C8 C 1.35664(6) 0.22336(2) 0.94634(2) 0.03803(7) Uiso 1 1 d . .
H10 H 1.4747 0.2083 0.9114 0.046 Uiso 1 1 calc R U
C9 C 1.38268(6) 0.27496(2) 0.98202(2) 0.03847(7) Uiso 1 1 d . .
H9 H 1.5180 0.2944 0.9710 0.046 Uiso 1 1 calc R U
C10 C 1.20615(6) 0.29758(2) 1.03426(3) 0.03835(7) Uiso 1 1 d . .
H8 H 1.2235 0.3321 1.0582 0.046 Uiso 1 1 calc R U
C11 C 1.00418(6) 0.26856(2) 1.05057(2) 0.03820(7) Uiso 1 1 d . .
H7 H 0.8861 0.2837 1.0854 0.046 Uiso 1 1 calc R U
C12 C 0.97849(6) 0.21683(2) 1.01469(2) 0.03795(7) Uiso 1 1 d . .
H6 H 0.8432 0.1974 1.0256 0.046 Uiso 1 1 calc R U
C13 C 0.54296(6) 0.07977(2) 0.57096(2) 0.03817(7) Uiso 1 1 d . .
C14 C 0.67995(6) 0.09398(2) 0.49632(3) 0.03844(7) Uiso 1 1 d . .
H15 H 0.8247 0.1100 0.5067 0.046 Uiso 1 1 calc R U
C15 C 0.60034(7) 0.08421(2) 0.40617(2) 0.03805(7) Uiso 1 1 d . .
H14 H 0.6919 0.0937 0.3561 0.046 Uiso 1 1 calc R U
C16 C 0.38360(6) 0.06027(2) 0.39077(3) 0.03818(7) Uiso 1 1 d . .
H13 H 0.3301 0.0538 0.3304 0.046 Uiso 1 1 calc R U
C17 C 0.24713(6) 0.04607(2) 0.46549(3) 0.03833(8) Uiso 1 1 d . .
H12 H 0.1024 0.0300 0.4552 0.046 Uiso 1 1 calc R U
C18 C 0.32666(6) 0.05587(2) 0.55580(2) 0.03825(7) Uiso 1 1 d . .
H11 H 0.2352 0.0464 0.6059 0.046 Uiso 1 1 calc R U

loop_
_atom_type_symbol
_atom_type_description
_atom_type_scat_dispersion_real
_atom_type_scat_dispersion_imag
_atom_type_scat_source
C C 0.0181 0.0091 'International Tables Vol C Tables 4.2.6.8 and 6.1.1.4'
H H 0.0000 0.0000 'International Tables Vol C Tables 4.2.6.8 and 6.1.1.4'
Cd Cd 0.1185 4.6533 'International Tables Vol C Tables 4.2.6.8 and 6.1.1.4'
O O 0.0492 0.0322 'International Tables Vol C Tables 4.2.6.8 and 6.1.1.4'
P P 0.2955 0.4335 'International Tables Vol C Tables 4.2.6.8 and 6.1.1.4'

loop_
_geom_angle_atom_site_label_1
_geom_angle_atom_site_label_2
_geom_angle_atom_site_label_3
_geom_angle
_geom_angle_site_symmetry_1
_geom_angle_site_symmetry_3
O4 Cd1 O2 88.887(10) . 3_757
O4 Cd1 O7 97.063(10) . .
O2 Cd1 O7 170.429(12) 3_757 .
O4 Cd1 O2 162.156(11) . 1_455
O2 Cd1 O2 81.842(11) 3_757 1_455
O7 Cd1 O2 90.394(11) . 1_455
O4 Cd1 O1 108.638(16) . .
O2 Cd1 O1 83.730(13) 3_757 .
O7 Cd1 O1 101.329(11) . .
O2 Cd1 O1 85.573(16) 1_455 .
O4 Cd1 O6 90.491(14) . 1_455
O2 Cd1 O6 77.549(12) 3_757 1_455
O7 Cd1 O6 94.846(11) . 1_455
O2 Cd1 O6 72.681(15) 1_455 1_455
O1 Cd1 O6 152.954(10) . 1_455
O3 P1 O1 108.836(16) . .
O3 P1 O2 111.587(18) . .
O1 P1 O2 107.85(2) . .
O3 P1 C1 108.714(19) . .
O1 P1 C1 110.055(17) . .
O2 P1 C1 109.782(19) . .
O4 P2 O5 111.722(15) . .
O4 P2 O6 113.026(18) . .
O5 P2 O6 103.307(16) . .
O4 P2 C7 108.882(16) . .
O5 P2 C7 109.487(17) . .
O6 P2 C7 110.300(18) . .
O9 P3 O8 95.607(16) . .
O9 P3 O7 113.212(18) . .
O8 P3 O7 118.687(17) . .
O9 P3 C13 110.126(15) . .
O8 P3 C13 109.826(16) . .
O7 P3 C13 108.728(18) . .
P1 O1 Cd1 123.961(17) . .
P1 O2 Cd1 128.411(19) . 3_757
P1 O2 Cd1 130.169(19) . 1_655
Cd1 O2 Cd1 98.158(11) 3_757 1_655
P1 O3 H3A 108.8 . .
P2 O4 Cd1 136.945(16) . .
P2 O5 H5A 107.2 . .
P2 O6 Cd1 135.621(17) . 1_655
P3 O7 Cd1 123.465(17) . .
P3 O8 H8A 101.5 . .
P3 O9 H9A 106.5 . .
C6 C1 C2 119.95(3) . .
C6 C1 P1 118.48(3) . .
C2 C1 P1 121.56(3) . .
C3 C2 C1 119.98(3) . .
C3 C2 H5 120.0 . .
C1 C2 H5 120.0 . .
C4 C3 C2 119.95(3) . .
C4 C3 H4 120.0 . .
C2 C3 H4 120.0 . .
C3 C4 C5 120.14(3) . .
C3 C4 H3 119.9 . .
C5 C4 H3 119.9 . .
C6 C5 C4 119.84(3) . .
C6 C5 H2 120.1 . .
C4 C5 H2 120.1 . .
C5 C6 C1 120.14(3) . .
C5 C6 H1 119.9 . .
C1 C6 H1 119.9 . .
C12 C7 C8 119.92(4) . .
C12 C7 P2 118.93(3) . .
C8 C7 P2 121.11(3) . .
C9 C8 C7 120.15(3) . .
C9 C8 H10 119.9 . .
C7 C8 H10 119.9 . .
C8 C9 C10 119.95(4) . .
C8 C9 H9 120.0 . .
C10 C9 H9 120.0 . .
C11 C10 C9 119.98(3) . .
C11 C10 H8 120.0 . .
C9 C10 H8 120.0 . .
C10 C11 C12 119.96(3) . .
C10 C11 H7 120.0 . .
C12 C11 H7 120.0 . .
C7 C12 C11 120.04(4) . .
C7 C12 H6 120.0 . .
C11 C12 H6 120.0 . .
C18 C13 C14 120.23(3) . .
C18 C13 P3 118.75(3) . .
C14 C13 P3 121.02(3) . .
C15 C14 C13 119.91(3) . .
C15 C14 H15 120.0 . .
C13 C14 H15 120.0 . .
C14 C15 C16 119.97(3) . .
C14 C15 H14 120.0 . .
C16 C15 H14 120.0 . .
C17 C16 C15 120.01(3) . .
C17 C16 H13 120.0 . .
C15 C16 H13 120.0 . .
C16 C17 C18 120.06(4) . .
C16 C17 H12 120.0 . .
C18 C17 H12 120.0 . .
C13 C18 C17 119.82(3) . .
C13 C18 H11 120.1 . .
C17 C18 H11 120.1 . .

loop_
_geom_bond_atom_site_label_1
_geom_bond_atom_site_label_2
_geom_bond_distance
_geom_bond_site_symmetry_2
Cd1 O4 2.2439(4) .
Cd1 O2 2.3327(4) 3_757
Cd1 O7 2.3706(4) .
Cd1 O2 2.4065(4) 1_455
Cd1 O1 2.4511(4) .
Cd1 O6 2.5201(4) 1_455
P1 O3 1.5271(3) .
P1 O1 1.5333(4) .
P1 O2 1.5337(4) .
P1 C1 1.7962(4) .
P2 O4 1.5220(4) .
P2 O5 1.5609(3) .
P2 O6 1.5708(3) .
P2 C7 1.7976(5) .
P3 O9 1.5299(3) .
P3 O8 1.5422(4) .
P3 O7 1.5525(3) .
P3 C13 1.7992(4) .
O2 Cd1 2.3327(4) 3_757
O2 Cd1 2.4066(4) 1_655
O3 H3A 0.9334 .
O5 H5A 0.9340 .
O6 Cd1 2.5201(4) 1_655
O8 H8A 0.9324 .
O9 H9A 0.9328 .
C1 C6 1.3892(5) .
C1 C2 1.3913(5) .
C2 C3 1.3899(5) .
C2 H5 0.9300 .
C3 C4 1.3893(5) .
C3 H4 0.9300 .
C4 C5 1.3907(5) .
C4 H3 0.9300 .
C5 C6 1.3892(5) .
C5 H2 0.9300 .
C6 H1 0.9300 .
C7 C12 1.3882(5) .
C7 C8 1.3887(5) .
C8 C9 1.3882(5) .
C8 H10 0.9300 .
C9 C10 1.3915(5) .
C9 H9 0.9300 .
C10 C11 1.3880(5) .
C10 H8 0.9300 .
C11 C12 1.3923(5) .
C11 H7 0.9300 .
C12 H6 0.9300 .
C13 C18 1.3883(5) .
C13 C14 1.3894(5) .
C14 C15 1.3894(5) .
C14 H15 0.9300 .
C15 C16 1.3914(5) .
C15 H14 0.9300 .
C16 C17 1.3885(5) .
C16 H13 0.9300 .
C17 C18 1.3915(5) .
C17 H12 0.9300 .
C18 H11 0.9300 .

loop_
_geom_torsion_atom_site_label_1
_geom_torsion_atom_site_label_2
_geom_torsion_atom_site_label_3
_geom_torsion_atom_site_label_4
_geom_torsion
_geom_torsion_site_symmetry_4
O3 P1 O1 Cd1 -23.64(2) .
O2 P1 O1 Cd1 97.57(2) .
C1 P1 O1 Cd1 -142.684(19) .
O3 P1 O2 Cd1 145.99(2) 3_757
O1 P1 O2 Cd1 26.51(3) 3_757
C1 P1 O2 Cd1 -93.41(3) 3_757
O3 P1 O2 Cd1 -9.00(3) 1_655
O1 P1 O2 Cd1 -128.49(3) 1_655
C1 P1 O2 Cd1 111.59(3) 1_655
O5 P2 O4 Cd1 72.51(3) .
O6 P2 O4 Cd1 -43.50(3) .
C7 P2 O4 Cd1 -166.44(2) .
O4 P2 O6 Cd1 129.36(2) 1_655
O5 P2 O6 Cd1 8.45(2) 1_655
C7 P2 O6 Cd1 -108.49(2) 1_655
O9 P3 O7 Cd1 -58.50(2) .
O8 P3 O7 Cd1 52.35(3) .
C13 P3 O7 Cd1 178.771(17) .
O3 P1 C1 C6 117.83(3) .
O1 P1 C1 C6 -123.05(3) .
O2 P1 C1 C6 -4.49(4) .
O3 P1 C1 C2 -63.11(3) .
O1 P1 C1 C2 56.00(4) .
O2 P1 C1 C2 174.57(3) .
C6 C1 C2 C3 0.38(6) .
P1 C1 C2 C3 -178.66(3) .
C1 C2 C3 C4 -0.17(6) .
C2 C3 C4 C5 -0.03(6) .
C3 C4 C5 C6 0.03(5) .
C4 C5 C6 C1 0.18(5) .
C2 C1 C6 C5 -0.38(6) .
P1 C1 C6 C5 178.69(3) .
O4 P2 C7 C12 11.17(3) .
O5 P2 C7 C12 133.58(3) .
O6 P2 C7 C12 -113.39(3) .
O4 P2 C7 C8 -166.67(3) .
O5 P2 C7 C8 -44.26(3) .
O6 P2 C7 C8 68.77(4) .
C12 C7 C8 C9 0.03(6) .
P2 C7 C8 C9 177.85(3) .
C7 C8 C9 C10 0.02(6) .
C8 C9 C10 C11 -0.05(6) .
C9 C10 C11 C12 0.05(6) .
C8 C7 C12 C11 -0.04(5) .
P2 C7 C12 C11 -177.91(3) .
C10 C11 C12 C7 0.00(6) .
O9 P3 C13 C18 -89.21(3) .
O8 P3 C13 C18 166.75(3) .
O7 P3 C13 C18 35.37(3) .
O9 P3 C13 C14 91.53(3) .
O8 P3 C13 C14 -12.52(4) .
O7 P3 C13 C14 -143.90(3) .
C18 C13 C14 C15 -0.04(5) .
P3 C13 C14 C15 179.22(3) .
C13 C14 C15 C16 0.05(5) .
C14 C15 C16 C17 -0.11(5) .
C15 C16 C17 C18 0.15(6) .
C14 C13 C18 C17 0.08(5) .
P3 C13 C18 C17 -179.20(3) .
C16 C17 C18 C13 -0.13(6) .
